data_9017567
loop_
_publ_author_name
'Lussier, A. J.'
'Hawthorne, F. C.'

_publ_section_title
;
 Short-range constraints on chemical and structural variations in bavenite
 Sample: 29BAV
;
_journal_name_full 'Mineralogical Magazine'
_journal_page_first 213
_journal_page_last 239
_journal_volume 75
_journal_year 2011
_chemical_compound_source 'Lily Pad Lake, Fort Hope, Ontario, Canada'
_chemical_formula_sum 'Al1.095 Be2.88 Ca3.966 H2 Na0.009 O28 Si9.025'
_chemical_name_mineral Bavenite
_space_group_IT_number 63
_space_group_name_Hall '-C 2c 2'
_space_group_name_H-M_alt 'C m c m'
_symmetry_space_group_name_H-M 'C m c m'
_cell_angle_alpha 90
_cell_angle_beta 90
_cell_angle_gamma 90
_cell_length_a 23.2066
_cell_length_b 4.9960
_cell_length_c 19.4373
_cell_formula_units_Z 4
_cell_volume 2253.564
_database_code_amcsd 0019888
_exptl_crystal_density_diffrn 2.706
_cod_data_source_file inputs/fixed/downloads/18/18393.cif
_cod_data_source_block 18393
_cod_original_formula_sum 'Na.009 Ca3.966 Si9.025 Be2.88 Al1.095 O28 H2'
_cod_database_code 9017567

loop_
_space_group_symop_operation_xyz
x,y,z
1/2+x,1/2+y,z
x,-y,1/2+z
1/2+x,1/2-y,1/2+z
-x,y,1/2-z
1/2-x,1/2+y,1/2-z
-x,y,z
1/2-x,1/2+y,z
x,-y,-z
1/2+x,1/2-y,-z
x,y,1/2-z
1/2+x,1/2+y,1/2-z
-x,-y,1/2+z
1/2-x,1/2-y,1/2+z
-x,-y,-z
1/2-x,1/2-y,-z

loop_
_atom_site_aniso_label
_atom_site_aniso_U_11
_atom_site_aniso_U_22
_atom_site_aniso_U_33
_atom_site_aniso_U_12
_atom_site_aniso_U_13
_atom_site_aniso_U_23
Na 0.01307 0.01318 0.01181 -0.00095 -0.00062 0.00119
Ca 0.01307 0.01318 0.01181 -0.00095 -0.00062 0.00119
SiT1 0.00700 0.00850 0.00940 0.00000 0.00000 0.00000
BeT2 0.00980 0.00860 0.00960 0.00050 0.00000 0.00000
SiT3 0.00900 0.00850 0.00890 0.00000 0.00000 -0.00040
BeT3 0.00900 0.00850 0.00890 0.00000 0.00000 -0.00040
SiT4 0.00870 0.00730 0.00660 0.00000 0.00000 0.00030
AlT4 0.00870 0.00730 0.00660 0.00000 0.00000 0.00030
SiT5 0.00990 0.01020 0.00900 0.00000 0.00000 -0.00090
SiT6 0.00850 0.00870 0.00880 0.00052 0.00065 0.00051
O1 0.01210 0.00940 0.00930 0.00000 0.00000 -0.00130
O2 0.01150 0.00930 0.01720 0.00000 0.00000 0.00090
O3 0.01520 0.01500 0.01430 0.00360 0.00460 0.00060
O4 0.01450 0.01400 0.01360 0.00300 0.00070 -0.00190
O5 0.01510 0.01690 0.00930 0.00190 -0.00110 0.00090
O6 0.01170 0.00960 0.01480 0.00200 0.00220 0.00120
O7 0.01110 0.01240 0.01330 0.00280 0.00420 0.00280
O8 0.00930 0.01000 0.01650 -0.00060 0.00000 0.00000
O9 0.00750 0.01020 0.01160 -0.00090 0.00000 0.00000

loop_
_atom_site_label
_atom_site_fract_x
_atom_site_fract_y
_atom_site_fract_z
_atom_site_occupancy
_atom_site_U_iso_or_equiv
Na 0.08358 0.24703 0.15280 0.00225 0.01269
Ca 0.08358 0.24703 0.15280 0.99150 0.01269
SiT1 0.00000 0.77710 0.25000 1.00000 0.00829
BeT2 0.12482 0.81590 0.25000 1.00000 0.00930
SiT3 0.00000 0.72305 0.10413 0.56000 0.00880
BeT3 0.00000 0.72305 0.10413 0.44000 0.00880
SiT4 0.09471 0.50000 0.00000 0.45250 0.00750
AlT4 0.09471 0.50000 0.00000 0.54750 0.00750
SiT5 0.17021 0.00000 0.00000 1.00000 0.00968
SiT6 0.21409 0.85745 0.14361 1.00000 0.00865
O1 0.00000 0.57500 0.18243 1.00000 0.01030
O2 0.00000 0.03550 0.11164 1.00000 0.01260
O3 0.05747 0.59820 0.07027 1.00000 0.01480
O4 0.13104 0.23480 0.03515 1.00000 0.01400
O5 0.20829 0.86730 0.06048 1.00000 0.01380
O6 0.23337 0.55730 0.16539 1.00000 0.01190
O7 0.15439 0.93240 0.18002 1.00000 0.01230
O8 0.12114 0.48970 0.25000 1.00000 0.01190
O9 0.05842 0.95400 0.25000 1.00000 0.00970
H8 0.16250 0.44942 0.25000 1.00000 0.01500

loop_
_cod_related_entry_id
_cod_related_entry_database
_cod_related_entry_code
1 AMCSD 0019888
